data_4345601
loop_
_publ_author_name
'Wilting, Alexander'
'Stolper, Thorsten'
'Mata, Ricardo A.'
'Siewert, Inke'

_publ_section_title
;
 Dinuclear Rhenium Complex with a Proton Responsive Ligand as a Redox
 Catalyst for the Electrochemical CO2 Reduction.
;
_journal_issue 7
_journal_name_full 'Inorganic chemistry'
_journal_page_first 4176
_journal_page_last 4185
_journal_paper_doi 10.1021/acs.inorgchem.7b00178
_journal_volume 56
_journal_year 2017
_chemical_formula_moiety 'C34 H28 Cl2 N6 O7 Re2'
_chemical_formula_sum 'C34 H28 Cl2 N6 O7 Re2'
_chemical_formula_weight 1075.92
_space_group_crystal_system monoclinic
_space_group_IT_number 14
_space_group_name_Hall '-P 2yn'
_space_group_name_H-M_alt 'P 1 21/n 1'
_symmetry_cell_setting Monoclinic'
_symmetry_space_group_name_Hall '-P 2yn'
_symmetry_space_group_name_H-M 'P 1 21/n 1'
_atom_sites_solution_hydrogens mixed
_audit_creation_method SHELXL-2014/7
_cell_angle_alpha 90
_cell_angle_beta 109.388(2)
_cell_angle_gamma 90
_cell_formula_units_Z 4
_cell_length_a 19.0101(7)
_cell_length_b 10.8618(4)
_cell_length_c 20.8485(8)
_cell_measurement_reflns_used 9486
_cell_measurement_temperature 100(2)
_cell_measurement_theta_max 30.48
_cell_measurement_theta_min 2.26
_cell_volume 4060.8(3)
_computing_structure_refinement 'SHELXL-2014/7 (Sheldrick, 2014)'
_diffrn_ambient_temperature 100(2)
_diffrn_measured_fraction_theta_full 0.999
_diffrn_measured_fraction_theta_max 0.997
_diffrn_measurement_device_type 'Bruker APEX-II CCD'
_diffrn_measurement_method '\f and \w scans'
_diffrn_radiation_type MoK\a
_diffrn_radiation_wavelength 0.71073
_diffrn_reflns_av_R_equivalents 0.0625
_diffrn_reflns_av_unetI/netI 0.0277
_diffrn_reflns_Laue_measured_fraction_full 0.999
_diffrn_reflns_Laue_measured_fraction_max 0.997
_diffrn_reflns_limit_h_max 27
_diffrn_reflns_limit_h_min -27
_diffrn_reflns_limit_k_max 15
_diffrn_reflns_limit_k_min -15
_diffrn_reflns_limit_l_max 29
_diffrn_reflns_limit_l_min -29
_diffrn_reflns_number 159867
_diffrn_reflns_point_group_measured_fraction_full 0.999
_diffrn_reflns_point_group_measured_fraction_max 0.997
_diffrn_reflns_theta_full 25.242
_diffrn_reflns_theta_max 30.655
_diffrn_reflns_theta_min 2.192
_exptl_absorpt_coefficient_mu 6.138
_exptl_absorpt_correction_T_max 0.7461
_exptl_absorpt_correction_T_min 0.4634
_exptl_absorpt_correction_type multi-scan
_exptl_absorpt_process_details 'SADABS V2014/4 (Bruker AXS Inc.)'
_exptl_crystal_colour yellow
_exptl_crystal_density_diffrn 1.760
_exptl_crystal_description block
_exptl_crystal_F_000 2056
_exptl_crystal_size_max 0.363
_exptl_crystal_size_mid 0.28
_exptl_crystal_size_min 0.152
_refine_diff_density_max 1.477
_refine_diff_density_min -1.927
_refine_diff_density_rms 0.134
_refine_ls_extinction_method none
_refine_ls_goodness_of_fit_ref 1.062
_refine_ls_hydrogen_treatment mixed
_refine_ls_matrix_type full
_refine_ls_number_parameters 491
_refine_ls_number_reflns 12541
_refine_ls_number_restraints 1
_refine_ls_restrained_S_all 1.062
_refine_ls_R_factor_all 0.0340
_refine_ls_R_factor_gt 0.0252
_refine_ls_shift/su_max 0.004
_refine_ls_shift/su_mean 0.000
_refine_ls_structure_factor_coef Fsqd
_refine_ls_weighting_details 'w=1/[\s^2^(Fo^2^)+(0.0119P)^2^+9.1527P] where P=(Fo^2^+2Fc^2^)/3'
_refine_ls_weighting_scheme calc
_refine_ls_wR_factor_gt 0.0493
_refine_ls_wR_factor_ref 0.0523
_reflns_Friedel_coverage 0.000
_reflns_number_gt 10973
_reflns_number_total 12541
_reflns_threshold_expression 'I > 2\s(I)'
_cod_data_source_file ic7b00178_si_002.cif
_cod_data_source_block t3_a_sq
_cod_original_sg_symbol_H-M P2(1)/n
_cod_database_code 4345601
_shelx_shelxl_version_number 2014/7
_shelx_space_group_comment
;
The symmetry employed for this shelxl refinement is uniquely defined
by the following loop, which should always be used as a source of
symmetry information in preference to the above space-group names.
They are only intended as comments.
;
_shelx_estimated_absorpt_t_min 0.214
_shelx_estimated_absorpt_t_max 0.456

loop_
_space_group_symop_operation_xyz
'x, y, z'
'-x+1/2, y+1/2, -z+1/2'
'-x, -y, -z'
'x-1/2, -y-1/2, z-1/2'

loop_
_atom_site_label
_atom_site_type_symbol
_atom_site_fract_x
_atom_site_fract_y
_atom_site_fract_z
_atom_site_U_iso_or_equiv
_atom_site_adp_type
_atom_site_occupancy
_atom_site_site_symmetry_order
_atom_site_calc_flag
_atom_site_refinement_flags_posn
_atom_site_refinement_flags_adp
_atom_site_refinement_flags_occupancy
_atom_site_disorder_assembly
_atom_site_disorder_group
C34 C 0.4655(2) 0.7244(4) 0.9360(2) 0.0268(7) Uani 0.888(4) 1 d . . P A 1
O7 O 0.49392(19) 0.7235(3) 0.99396(15) 0.0452(8) Uani 0.888(4) 1 d . . P A 1
Cl2 Cl 0.35694(5) 0.70924(8) 0.71496(4) 0.0269(3) Uani 0.888(4) 1 d . . P A 1
Cl2A Cl 0.4614(4) 0.6823(8) 0.9632(4) 0.027(2) Uani 0.112(4) 1 d . . P A 2
C34A C 0.3949(17) 0.745(3) 0.7500(15) 0.0268(7) Uani 0.112(4) 1 d . . P A 2
O7A O 0.3742(13) 0.753(2) 0.6868(11) 0.033(5) Uani 0.112(4) 1 d . . P A 2
C1 C 0.50586(13) 0.4603(2) 0.76356(12) 0.0126(4) Uani 1 1 d . . . . .
Cl1 Cl 0.43758(4) 0.23106(7) 0.57968(4) 0.02636(14) Uani 1 1 d . . . . .
N1 N 0.58082(11) 0.40204(19) 0.63967(10) 0.0122(4) Uani 1 1 d . . . . .
O1 O 0.44165(10) 0.47262(18) 0.70927(9) 0.0156(4) Uani 1 1 d D . . . .
C2 C 0.57373(14) 0.4578(2) 0.75166(12) 0.0121(4) Uani 1 1 d . . . . .
N2 N 0.58708(14) 0.2218(2) 0.55538(12) 0.0217(5) Uani 1 1 d . . . . .
O2 O 0.53240(13) 0.17219(19) 0.78262(11) 0.0277(5) Uani 1 1 d . . . . .
C3 C 0.63942(14) 0.4379(2) 0.80532(13) 0.0157(5) Uani 1 1 d . . . . .
H3 H 0.6855 0.4369 0.7967 0.019 Uiso 1 1 calc R U . . .
Re3 Re 0.56934(2) 0.19894(2) 0.65111(2) 0.01571(3) Uani 1 1 d . . . . .
N3 N 0.60800(15) 0.3374(2) 0.47669(12) 0.0258(5) Uani 1 1 d . . . . .
O3 O 0.55167(17) -0.0804(2) 0.64899(14) 0.0454(7) Uani 1 1 d . . . . .
C4 C 0.63944(14) 0.4192(3) 0.87140(13) 0.0175(5) Uani 1 1 d . . . . .
Re4 Re 0.42019(2) 0.72440(2) 0.84023(2) 0.01762(3) Uani 1 1 d . . . . .
N4 N 0.38808(12) 0.52631(19) 0.83889(10) 0.0133(4) Uani 1 1 d . . . . .
O4 O 0.73342(14) 0.1645(3) 0.73505(15) 0.0507(7) Uani 1 1 d . . . . .
C5 C 0.71150(16) 0.4027(4) 0.93166(15) 0.0316(7) Uani 1 1 d . . . . .
N5 N 0.30852(14) 0.7258(2) 0.84179(11) 0.0194(5) Uani 1 1 d . . . . .
O5 O 0.57685(16) 0.7182(2) 0.82786(17) 0.0520(8) Uani 1 1 d . . . . .
C7 C 0.7058(2) 0.2936(5) 0.9744(2) 0.0710(17) Uani 1 1 d . . . . .
H7A H 0.6996 0.2182 0.9473 0.107 Uiso 1 1 calc R U . . .
H7B H 0.6627 0.3041 0.9898 0.107 Uiso 1 1 calc R U . . .
H7C H 0.7513 0.2875 1.0140 0.107 Uiso 1 1 calc R U . . .
C8 C 0.7216(2) 0.5199(5) 0.9768(2) 0.0577(13) Uani 1 1 d . . . . .
H8A H 0.7667 0.5114 1.0166 0.087 Uiso 1 1 calc R U . . .
H8B H 0.6782 0.5298 0.9917 0.087 Uiso 1 1 calc R U . . .
H8C H 0.7264 0.5923 0.9504 0.087 Uiso 1 1 calc R U . . .
C9 C 0.57081(14) 0.4209(2) 0.88215(12) 0.0168(5) Uani 1 1 d . . . . .
H9 H 0.5694 0.4075 0.9267 0.020 Uiso 1 1 calc R U . . .
H111 H 0.415(2) 0.528(3) 0.713(2) 0.066(15) Uiso 1 1 d D . . . .
C15 C 0.58830(14) 0.4387(2) 0.57928(12) 0.0146(5) Uani 1 1 d . . . . .
C14 C 0.58684(15) 0.5610(2) 0.56064(13) 0.0179(5) Uani 1 1 d . . . . .
H14 H 0.5910 0.5831 0.5179 0.021 Uiso 1 1 calc R U . . .
C13 C 0.57937(16) 0.6504(3) 0.60472(14) 0.0207(5) Uani 1 1 d . . . . .
H13 H 0.5773 0.7350 0.5925 0.025 Uiso 1 1 calc R U . . .
C12 C 0.57498(16) 0.6152(2) 0.66713(13) 0.0191(5) Uani 1 1 d . . . . .
H12 H 0.5711 0.6757 0.6987 0.023 Uiso 1 1 calc R U . . .
C11 C 0.57621(13) 0.4906(2) 0.68336(12) 0.0131(4) Uani 1 1 d . . . . .
C10 C 0.50440(14) 0.4418(2) 0.82942(12) 0.0136(5) Uani 1 1 d . . . . .
C20 C 0.43159(14) 0.4270(2) 0.84045(12) 0.0133(4) Uani 1 1 d . . . . .
C19 C 0.6268(2) 0.4421(3) 0.44098(15) 0.0366(8) Uani 1 1 d . . . . .
H19A H 0.6453 0.4117 0.4053 0.055 Uiso 1 1 calc R U . . .
H19B H 0.6655 0.4921 0.4733 0.055 Uiso 1 1 calc R U . . .
H19C H 0.5822 0.4925 0.4205 0.055 Uiso 1 1 calc R U . . .
C18 C 0.6050(2) 0.2175(3) 0.45569(15) 0.0339(8) Uani 1 1 d . . . . .
H18 H 0.6109 0.1890 0.4147 0.041 Uiso 1 1 calc R U . . .
C17 C 0.59215(19) 0.1469(3) 0.50430(16) 0.0319(7) Uani 1 1 d . . . . .
H17 H 0.5874 0.0598 0.5031 0.038 Uiso 1 1 calc R U . . .
C16 C 0.59559(15) 0.3364(3) 0.53734(13) 0.0192(5) Uani 1 1 d . . . . .
C21 C 0.40977(15) 0.3087(2) 0.84991(14) 0.0187(5) Uani 1 1 d . . . . .
H21 H 0.4419 0.2410 0.8514 0.022 Uiso 1 1 calc R U . . .
C22 C 0.34119(16) 0.2897(3) 0.85721(16) 0.0244(6) Uani 1 1 d . . . . .
H22 H 0.3258 0.2090 0.8641 0.029 Uiso 1 1 calc R U . . .
C23 C 0.29518(15) 0.3892(3) 0.85439(15) 0.0214(5) Uani 1 1 d . . . . .
H23 H 0.2477 0.3779 0.8593 0.026 Uiso 1 1 calc R U . . .
C24 C 0.31902(14) 0.5056(2) 0.84431(12) 0.0149(5) Uani 1 1 d . . . . .
C25 C 0.27588(14) 0.6175(2) 0.83993(12) 0.0160(5) Uani 1 1 d . . . . .
C26 C 0.25509(19) 0.8142(3) 0.83547(15) 0.0272(6) Uani 1 1 d . . . . .
H26 H 0.2626 0.9006 0.8347 0.033 Uiso 1 1 calc R U . . .
C27 C 0.18969(18) 0.7580(3) 0.83043(15) 0.0266(6) Uani 1 1 d . . . . .
H27 H 0.1437 0.7974 0.8260 0.032 Uiso 1 1 calc R U . . .
C29 C 0.54692(15) 0.1881(2) 0.73427(14) 0.0193(5) Uani 1 1 d . . . . .
C28 C 0.14495(16) 0.5418(3) 0.82655(18) 0.0313(7) Uani 1 1 d . . . . .
H28A H 0.1481 0.4777 0.7945 0.047 Uiso 1 1 calc R U . . .
H28B H 0.0958 0.5812 0.8097 0.047 Uiso 1 1 calc R U . . .
H28C H 0.1520 0.5047 0.8711 0.047 Uiso 1 1 calc R U . . .
C31 C 0.67257(19) 0.1788(3) 0.70272(16) 0.0297(7) Uani 1 1 d . . . . .
C32 C 0.5181(2) 0.7167(3) 0.83247(17) 0.0311(7) Uani 1 1 d . . . . .
C33 C 0.4294(2) 0.8985(3) 0.84412(17) 0.0328(7) Uani 1 1 d . . . . .
C30 C 0.55806(18) 0.0255(3) 0.64851(15) 0.0275(6) Uani 1 1 d . . . . .
C6 C 0.77938(17) 0.3919(4) 0.90962(16) 0.0338(7) Uani 1 1 d . . . . .
H6A H 0.7853 0.4678 0.8865 0.051 Uiso 1 1 calc R U . . .
H6B H 0.7731 0.3221 0.8784 0.051 Uiso 1 1 calc R U . . .
H6C H 0.8238 0.3787 0.9496 0.051 Uiso 1 1 calc R U . . .
N6 N 0.20275(13) 0.6337(2) 0.83291(11) 0.0205(5) Uani 1 1 d . . . . .
O6 O 0.43292(18) 1.0044(2) 0.84793(15) 0.0515(8) Uani 1 1 d . . . . .

loop_
_atom_site_aniso_label
_atom_site_aniso_U_11
_atom_site_aniso_U_22
_atom_site_aniso_U_33
_atom_site_aniso_U_23
_atom_site_aniso_U_13
_atom_site_aniso_U_12
C34 0.0310(19) 0.0305(19) 0.0225(18) -0.0046(16) 0.0136(15) -0.0105(15)
O7 0.0490(18) 0.063(2) 0.0201(14) -0.0070(14) 0.0071(14) -0.0194(17)
Cl2 0.0460(6) 0.0224(4) 0.0150(4) 0.0056(3) 0.0138(4) 0.0137(4)
Cl2A 0.035(4) 0.034(4) 0.010(3) -0.006(3) 0.005(3) -0.009(3)
C34A 0.0310(19) 0.0305(19) 0.0225(18) -0.0046(16) 0.0136(15) -0.0105(15)
O7A 0.059(14) 0.027(10) 0.026(10) -0.001(9) 0.029(10) 0.012(10)
C1 0.0124(11) 0.0134(11) 0.0100(10) 0.0003(8) 0.0010(9) -0.0010(8)
Cl1 0.0210(3) 0.0326(4) 0.0215(3) 0.0061(3) 0.0018(3) -0.0027(3)
N1 0.0113(9) 0.0162(10) 0.0083(9) 0.0009(7) 0.0021(7) 0.0035(7)
O1 0.0123(8) 0.0232(10) 0.0098(8) 0.0000(7) 0.0014(7) 0.0014(7)
C2 0.0156(11) 0.0120(11) 0.0093(10) -0.0017(8) 0.0047(9) -0.0004(8)
N2 0.0239(12) 0.0234(12) 0.0169(11) -0.0058(9) 0.0057(9) 0.0053(9)
O2 0.0396(12) 0.0202(10) 0.0260(11) 0.0027(8) 0.0146(10) -0.0039(9)
C3 0.0141(11) 0.0197(12) 0.0129(11) -0.0008(9) 0.0038(9) -0.0007(9)
Re3 0.01844(5) 0.01310(5) 0.01343(5) -0.00215(3) 0.00241(4) 0.00274(4)
N3 0.0322(14) 0.0344(14) 0.0110(10) -0.0006(9) 0.0074(10) 0.0129(11)
O3 0.0680(19) 0.0165(11) 0.0467(15) -0.0058(10) 0.0122(14) -0.0010(11)
C4 0.0135(11) 0.0252(13) 0.0114(11) 0.0019(10) 0.0008(9) 0.0002(10)
Re4 0.02840(6) 0.01322(5) 0.01560(5) -0.00196(4) 0.01316(4) -0.00465(4)
N4 0.0149(10) 0.0155(10) 0.0092(9) 0.0006(7) 0.0034(8) 0.0004(8)
O4 0.0285(13) 0.0610(19) 0.0526(17) 0.0045(14) 0.0001(12) 0.0107(12)
C5 0.0138(13) 0.059(2) 0.0178(14) 0.0098(14) -0.0005(11) 0.0016(13)
N5 0.0300(12) 0.0170(11) 0.0142(10) 0.0020(8) 0.0114(9) 0.0033(9)
O5 0.0518(16) 0.0395(15) 0.086(2) -0.0362(14) 0.0510(16) -0.0291(12)
C7 0.0283(19) 0.115(4) 0.058(3) 0.062(3) -0.0014(19) 0.003(2)
C8 0.0252(18) 0.107(4) 0.034(2) -0.031(2) 0.0010(16) -0.004(2)
C9 0.0180(12) 0.0227(13) 0.0093(11) 0.0000(9) 0.0040(9) -0.0018(10)
C15 0.0127(11) 0.0212(12) 0.0096(11) -0.0003(9) 0.0035(9) 0.0043(9)
C14 0.0191(12) 0.0222(13) 0.0146(12) 0.0022(10) 0.0087(10) 0.0022(10)
C13 0.0307(15) 0.0157(12) 0.0192(13) 0.0024(10) 0.0132(11) -0.0002(11)
C12 0.0281(14) 0.0144(12) 0.0181(12) -0.0013(9) 0.0121(11) -0.0009(10)
C11 0.0123(11) 0.0165(12) 0.0109(11) 0.0012(9) 0.0043(9) -0.0007(9)
C10 0.0140(11) 0.0161(11) 0.0114(11) 0.0012(9) 0.0051(9) -0.0011(9)
C20 0.0148(11) 0.0163(11) 0.0085(10) 0.0003(8) 0.0036(9) -0.0010(9)
C19 0.062(2) 0.0400(19) 0.0149(14) 0.0078(12) 0.0228(15) 0.0206(17)
C18 0.046(2) 0.0379(18) 0.0172(14) -0.0085(12) 0.0099(13) 0.0171(15)
C17 0.0412(18) 0.0303(16) 0.0228(15) -0.0114(12) 0.0086(13) 0.0086(14)
C16 0.0194(13) 0.0260(14) 0.0113(11) -0.0030(10) 0.0039(10) 0.0079(10)
C21 0.0193(12) 0.0148(12) 0.0246(13) 0.0032(10) 0.0109(11) 0.0006(9)
C22 0.0252(14) 0.0155(13) 0.0381(17) 0.0028(11) 0.0183(13) -0.0037(10)
C23 0.0177(12) 0.0193(13) 0.0319(15) -0.0008(11) 0.0146(12) -0.0026(10)
C24 0.0145(11) 0.0183(12) 0.0119(11) 0.0003(9) 0.0043(9) 0.0026(9)
C25 0.0177(12) 0.0194(12) 0.0100(11) 0.0007(9) 0.0032(9) 0.0033(9)
C26 0.0450(18) 0.0187(13) 0.0235(14) 0.0047(11) 0.0190(14) 0.0115(13)
C27 0.0301(15) 0.0288(15) 0.0221(14) 0.0027(12) 0.0102(12) 0.0130(12)
C29 0.0211(13) 0.0120(11) 0.0221(13) -0.0006(10) 0.0036(11) -0.0008(10)
C28 0.0158(13) 0.0334(17) 0.0428(19) -0.0157(14) 0.0071(13) 0.0001(12)
C31 0.0349(17) 0.0262(15) 0.0226(14) 0.0002(12) 0.0022(13) 0.0102(13)
C32 0.0432(19) 0.0236(15) 0.0359(17) -0.0158(13) 0.0258(15) -0.0165(13)
C33 0.054(2) 0.0234(15) 0.0330(17) -0.0061(12) 0.0303(16) -0.0113(14)
C30 0.0367(17) 0.0170(13) 0.0248(15) -0.0048(11) 0.0050(13) 0.0026(12)
C6 0.0166(14) 0.054(2) 0.0253(15) 0.0042(14) -0.0003(12) 0.0043(14)
N6 0.0196(11) 0.0255(12) 0.0159(10) -0.0030(9) 0.0051(9) 0.0063(9)
O6 0.095(2) 0.0146(11) 0.0634(18) -0.0091(11) 0.0505(18) -0.0135(13)

loop_
_atom_type_symbol
_atom_type_description
_atom_type_scat_dispersion_real
_atom_type_scat_dispersion_imag
_atom_type_scat_source
C C 0.0033 0.0016 'International Tables Vol C Tables 4.2.6.8 and 6.1.1.4'
H H 0.0000 0.0000 'International Tables Vol C Tables 4.2.6.8 and 6.1.1.4'
N N 0.0061 0.0033 'International Tables Vol C Tables 4.2.6.8 and 6.1.1.4'
O O 0.0106 0.0060 'International Tables Vol C Tables 4.2.6.8 and 6.1.1.4'
Cl Cl 0.1484 0.1585 'International Tables Vol C Tables 4.2.6.8 and 6.1.1.4'
Re Re -1.0185 7.2310 'International Tables Vol C Tables 4.2.6.8 and 6.1.1.4'

loop_
_geom_angle_atom_site_label_1
_geom_angle_atom_site_label_2
_geom_angle_atom_site_label_3
_geom_angle
O7 C34 Re4 179.0(4)
O7A C34A Re4 176(2)
O1 C1 C2 118.6(2)
O1 C1 C10 121.6(2)
C2 C1 C10 119.6(2)
C11 N1 C15 117.6(2)
C11 N1 Re3 126.95(16)
C15 N1 Re3 115.29(16)
C1 O1 H111 114(3)
C3 C2 C1 119.9(2)
C3 C2 C11 120.2(2)
C1 C2 C11 119.5(2)
C16 N2 C17 106.9(3)
C16 N2 Re3 116.37(17)
C17 N2 Re3 136.7(2)
C2 C3 C4 121.6(2)
C2 C3 H3 119.2
C4 C3 H3 119.2
C30 Re3 C31 89.30(14)
C30 Re3 C29 84.73(12)
C31 Re3 C29 88.79(13)
C30 Re3 N2 98.03(11)
C31 Re3 N2 95.03(12)
C29 Re3 N2 175.29(10)
C30 Re3 N1 172.48(11)
C31 Re3 N1 93.12(11)
C29 Re3 N1 102.42(9)
N2 Re3 N1 74.68(8)
C30 Re3 Cl1 92.32(10)
C31 Re3 Cl1 176.97(10)
C29 Re3 Cl1 93.91(8)
N2 Re3 Cl1 82.21(7)
N1 Re3 Cl1 84.95(5)
C16 N3 C18 106.8(3)
C16 N3 C19 128.6(3)
C18 N3 C19 124.5(2)
C3 C4 C9 117.6(2)
C3 C4 C5 122.4(2)
C9 C4 C5 120.0(2)
C34A Re4 C33 84.6(9)
C34 Re4 C33 87.23(16)
C34A Re4 C32 81.2(9)
C34 Re4 C32 88.52(15)
C33 Re4 C32 88.23(14)
C34A Re4 N5 95.4(9)
C34 Re4 N5 95.21(13)
C33 Re4 N5 94.02(12)
C32 Re4 N5 175.73(11)
C34A Re4 N4 97.6(9)
C34 Re4 N4 92.29(14)
C33 Re4 N4 168.74(12)
C32 Re4 N4 103.01(11)
N5 Re4 N4 74.82(8)
C34A Re4 Cl2A 175.5(10)
C33 Re4 Cl2A 98.5(2)
C32 Re4 Cl2A 95.6(2)
N5 Re4 Cl2A 87.7(2)
N4 Re4 Cl2A 79.9(2)
C34 Re4 Cl2 175.84(13)
C33 Re4 Cl2 96.67(11)
C32 Re4 Cl2 93.02(10)
N5 Re4 Cl2 83.12(6)
N4 Re4 Cl2 83.60(6)
C20 N4 C24 117.4(2)
C20 N4 Re4 127.25(17)
C24 N4 Re4 114.92(16)
C7 C5 C6 110.8(3)
C7 C5 C4 110.9(3)
C6 C5 C4 112.4(2)
C7 C5 C8 107.7(4)
C6 C5 C8 107.5(3)
C4 C5 C8 107.3(3)
C25 N5 C26 107.1(2)
C25 N5 Re4 116.88(18)
C26 N5 Re4 135.4(2)
C5 C7 H7A 109.5
C5 C7 H7B 109.5
H7A C7 H7B 109.5
C5 C7 H7C 109.5
H7A C7 H7C 109.5
H7B C7 H7C 109.5
C5 C8 H8A 109.5
C5 C8 H8B 109.5
H8A C8 H8B 109.5
C5 C8 H8C 109.5
H8A C8 H8C 109.5
H8B C8 H8C 109.5
C10 C9 C4 121.8(2)
C10 C9 H9 119.1
C4 C9 H9 119.1
N1 C15 C14 122.6(2)
N1 C15 C16 113.1(2)
C14 C15 C16 124.4(2)
C13 C14 C15 119.2(2)
C13 C14 H14 120.4
C15 C14 H14 120.4
C14 C13 C12 118.9(2)
C14 C13 H13 120.5
C12 C13 H13 120.5
C13 C12 C11 119.7(2)
C13 C12 H12 120.2
C11 C12 H12 120.2
N1 C11 C12 121.9(2)
N1 C11 C2 120.5(2)
C12 C11 C2 117.6(2)
C9 C10 C1 119.5(2)
C9 C10 C20 120.6(2)
C1 C10 C20 119.4(2)
N4 C20 C21 122.3(2)
N4 C20 C10 120.2(2)
C21 C20 C10 117.5(2)
N3 C19 H19A 109.5
N3 C19 H19B 109.5
H19A C19 H19B 109.5
N3 C19 H19C 109.5
H19A C19 H19C 109.5
H19B C19 H19C 109.5
C17 C18 N3 107.3(3)
C17 C18 H18 126.4
N3 C18 H18 126.4
C18 C17 N2 108.8(3)
C18 C17 H17 125.6
N2 C17 H17 125.6
N2 C16 N3 110.2(2)
N2 C16 C15 120.2(2)
N3 C16 C15 129.5(3)
C22 C21 C20 119.6(2)
C22 C21 H21 120.2
C20 C21 H21 120.2
C21 C22 C23 119.2(3)
C21 C22 H22 120.4
C23 C22 H22 120.4
C22 C23 C24 119.2(2)
C22 C23 H23 120.4
C24 C23 H23 120.4
N4 C24 C23 122.2(2)
N4 C24 C25 113.2(2)
C23 C24 C25 124.6(2)
N5 C25 N6 109.9(2)
N5 C25 C24 119.5(2)
N6 C25 C24 130.6(2)
C27 C26 N5 108.8(3)
C27 C26 H26 125.6
N5 C26 H26 125.6
C26 C27 N6 106.9(3)
C26 C27 H27 126.6
N6 C27 H27 126.6
O2 C29 Re3 174.6(2)
N6 C28 H28A 109.5
N6 C28 H28B 109.5
H28A C28 H28B 109.5
N6 C28 H28C 109.5
H28A C28 H28C 109.5
H28B C28 H28C 109.5
O4 C31 Re3 177.7(3)
O5 C32 Re4 176.7(3)
O6 C33 Re4 177.2(3)
O3 C30 Re3 178.0(3)
C5 C6 H6A 109.5
C5 C6 H6B 109.5
H6A C6 H6B 109.5
C5 C6 H6C 109.5
H6A C6 H6C 109.5
H6B C6 H6C 109.5
C25 N6 C27 107.3(2)
C25 N6 C28 129.4(2)
C27 N6 C28 123.3(2)

loop_
_geom_bond_atom_site_label_1
_geom_bond_atom_site_label_2
_geom_bond_distance
C34 O7 1.148(5)
C34 Re4 1.894(4)
Cl2 Re4 2.4917(8)
Cl2A Re4 2.462(8)
C34A O7A 1.25(4)
C34A Re4 1.80(3)
C1 O1 1.368(3)
C1 C2 1.393(3)
C1 C10 1.397(3)
Cl1 Re3 2.4772(7)
N1 C11 1.347(3)
N1 C15 1.372(3)
N1 Re3 2.237(2)
O1 H111 0.807(19)
C2 C3 1.389(3)
C2 C11 1.484(3)
N2 C16 1.326(4)
N2 C17 1.369(3)
N2 Re3 2.146(2)
O2 C29 1.143(3)
C3 C4 1.392(3)
C3 H3 0.9500
Re3 C30 1.894(3)
Re3 C31 1.912(3)
Re3 C29 1.922(3)
N3 C16 1.361(3)
N3 C18 1.369(4)
N3 C19 1.467(4)
O3 C30 1.157(4)
C4 C9 1.395(4)
C4 C5 1.531(4)
Re4 C33 1.898(3)
Re4 C32 1.922(3)
Re4 N5 2.134(2)
Re4 N4 2.234(2)
N4 C20 1.353(3)
N4 C24 1.373(3)
O4 C31 1.140(4)
C5 C7 1.509(5)
C5 C6 1.511(4)
C5 C8 1.556(6)
N5 C25 1.324(3)
N5 C26 1.372(4)
O5 C32 1.153(4)
C7 H7A 0.9800
C7 H7B 0.9800
C7 H7C 0.9800
C8 H8A 0.9800
C8 H8B 0.9800
C8 H8C 0.9800
C9 C10 1.390(3)
C9 H9 0.9500
C15 C14 1.382(4)
C15 C16 1.448(3)
C14 C13 1.377(4)
C14 H14 0.9500
C13 C12 1.385(4)
C13 H13 0.9500
C12 C11 1.394(4)
C12 H12 0.9500
C10 C20 1.485(3)
C20 C21 1.385(4)
C19 H19A 0.9800
C19 H19B 0.9800
C19 H19C 0.9800
C18 C17 1.357(5)
C18 H18 0.9500
C17 H17 0.9500
C21 C22 1.377(4)
C21 H21 0.9500
C22 C23 1.380(4)
C22 H22 0.9500
C23 C24 1.382(4)
C23 H23 0.9500
C24 C25 1.452(4)
C25 N6 1.360(3)
C26 C27 1.357(5)
C26 H26 0.9500
C27 N6 1.371(4)
C27 H27 0.9500
C28 N6 1.457(4)
C28 H28A 0.9800
C28 H28B 0.9800
C28 H28C 0.9800
C33 O6 1.154(4)
C6 H6A 0.9800
C6 H6B 0.9800
C6 H6C 0.9800
